data_7119013
loop_
_publ_author_name
'Helena Isla'
'Monika Srebro-Hooper'
'Marion Jean'
'Nicolas Vanthuyne'
'Thierry Roisnel'
'Jamie L. Lunkley'
'Gilles Muller'
'J. A. Gareth Williams'
'Jochen Autschbach'
'Jeanne Crassous'

_publ_section_title
;
 Conformational changes and chiroptical switching of enantiopure
 bis-helicenic terpyridine upon Zn^2+^ binding
;
_journal_name_full Chem.Commun.
_journal_page_first 5932
_journal_volume 52
_journal_year 2016
_chemical_compound_source 'synthesis as described'
_chemical_formula_moiety 'C59 H37 N3 O4 Zn, 2(C H2 Cl2)'
_chemical_formula_sum 'C61 H41 Cl4 N3 O4 Zn'
_chemical_formula_weight 1087.14
_chemical_name_systematic
;
 ?
;
_space_group_crystal_system monoclinic
_space_group_IT_number 14
_space_group_name_Hall '-P 2yn'
_space_group_name_H-M_alt 'P 1 21/n 1'
_symmetry_space_group_name_Hall '-P 2yn'
_symmetry_space_group_name_H-M 'P 1 21/n 1'
_atom_sites_solution_hydrogens geom
_audit_update_record
;
2016-01-21 deposited with the CCDC.
2016-03-24 downloaded from the CCDC.
;
_cell_angle_alpha 90
_cell_angle_beta 94.356(2)
_cell_angle_gamma 90
_cell_formula_units_Z 4
_cell_length_a 15.3452(6)
_cell_length_b 16.8828(7)
_cell_length_c 18.9071(7)
_cell_measurement_reflns_used 9782
_cell_measurement_temperature 150
_cell_measurement_theta_max 27.48
_cell_measurement_theta_min 2.47
_cell_measurement_wavelength 0.71073
_cell_volume 4884.1(3)
_computing_cell_refinement 'APEX2 (Bruker, 2014); SAINT (Bruker, 2014)'
_computing_data_collection 'SAINT (Bruker, 2014); XPREP (Sheldrick, 2014)'
_computing_data_reduction 'SAINT (Bruker, 2014); XPREP (Sheldrick, 2014)'
_computing_molecular_graphics 'Ortep-3 for Windows (Farrugia, 1997)'
_computing_publication_material 'CRYSCALc (T. Roisnel, local program, 2015)'
_computing_structure_refinement 'SHELXL-2014/7 (Sheldrick, 2014)'
_computing_structure_solution 'SIR97 (Altomare et al., 1999)'
_diffrn_ambient_temperature 150
_diffrn_detector '(CMOS) PHOTON 100'
_diffrn_measured_fraction_theta_full 0.995
_diffrn_measured_fraction_theta_max 0.995
_diffrn_measurement_device_type 'D8 VENTURE Bruker AXS'
_diffrn_measurement_method 'rotation images'
_diffrn_radiation_monochromator 'multilayer monochromator'
_diffrn_radiation_probe x-ray
_diffrn_radiation_source 'Incoatec microfocus sealed tube'
_diffrn_radiation_type MoK\a
_diffrn_radiation_wavelength 0.71073
_diffrn_reflns_av_R_equivalents 0.0423
_diffrn_reflns_av_unetI/netI 0.0290
_diffrn_reflns_limit_h_max 18
_diffrn_reflns_limit_h_min -19
_diffrn_reflns_limit_k_max 21
_diffrn_reflns_limit_k_min -21
_diffrn_reflns_limit_l_max 24
_diffrn_reflns_limit_l_min -24
_diffrn_reflns_number 58468
_diffrn_reflns_theta_full 25.242
_diffrn_reflns_theta_max 27.525
_diffrn_reflns_theta_min 2.923
_exptl_absorpt_coefficient_mu 0.777
_exptl_absorpt_correction_T_max 0.876
_exptl_absorpt_correction_T_min 0.728
_exptl_absorpt_correction_type multi-scan
_exptl_absorpt_process_details
;
  [Sheldrick, G.M. (2014). SADABS Bruker AXS Inc., Madison, Wisconsin, USA]
;
_exptl_crystal_colour yellow
_exptl_crystal_density_diffrn 1.478
_exptl_crystal_description prism
_exptl_crystal_F_000 2232
_exptl_crystal_size_max 0.320
_exptl_crystal_size_mid 0.270
_exptl_crystal_size_min 0.170
_refine_diff_density_max 1.599
_refine_diff_density_min -1.371
_refine_diff_density_rms 0.084
_refine_ls_extinction_coef .
_refine_ls_extinction_method none
_refine_ls_goodness_of_fit_ref 1.039
_refine_ls_hydrogen_treatment constr
_refine_ls_matrix_type full
_refine_ls_number_parameters 660
_refine_ls_number_reflns 11188
_refine_ls_number_restraints 0
_refine_ls_restrained_S_all 1.039
_refine_ls_R_factor_all 0.0710
_refine_ls_R_factor_gt 0.0516
_refine_ls_shift/su_max 0.003
_refine_ls_shift/su_mean 0.000
_refine_ls_structure_factor_coef Fsqd
_refine_ls_weighting_details 'w=1/[\s^2^(Fo^2^)+(0.0591P)^2^+10.9478P] where P=(Fo^2^+2Fc^2^)/3'
_refine_ls_weighting_scheme calc
_refine_ls_wR_factor_gt 0.1250
_refine_ls_wR_factor_ref 0.1431
_reflns_number_gt 8884
_reflns_number_total 11188
_reflns_threshold_expression >2sigma(I)
_cod_data_source_file c6cc01748g2.cif
_cod_data_source_block HI103ZN
_cod_database_code 7119013

loop_
_space_group_symop_operation_xyz
'x, y, z'
'-x+1/2, y+1/2, -z+1/2'
'-x, -y, -z'
'x-1/2, -y-1/2, z-1/2'

loop_
_atom_site_label
_atom_site_type_symbol
_atom_site_fract_x
_atom_site_fract_y
_atom_site_fract_z
_atom_site_U_iso_or_equiv
_atom_site_adp_type
_atom_site_occupancy
_atom_site_symmetry_multiplicity
_atom_site_calc_flag
_atom_site_refinement_flags
_atom_site_disorder_assembly
_atom_site_disorder_group
Zn1 Zn 0.34011(2) 0.14616(2) 0.01555(2) 0.01835(9) Uani 1 1 d . . .
C1 C 0.39272(18) -0.12257(16) 0.08942(14) 0.0219(5) Uani 1 1 d . . .
H1 H 0.4000 -0.1763 0.1037 0.026 Uiso 1 1 calc R U .
N2 N 0.37322(13) 0.03321(12) 0.04840(11) 0.0170(4) Uani 1 1 d . . .
O3 O 0.22008(13) 0.17924(12) -0.01420(11) 0.0265(4) Uani 1 1 d . . .
C4 C 0.16647(19) 0.12184(18) -0.01245(16) 0.0276(6) Uani 1 1 d . . .
O5 O 0.18889(15) 0.05232(13) -0.00120(15) 0.0419(6) Uani 1 1 d . . .
C6 C 0.0704(2) 0.1423(2) -0.0247(3) 0.0499(10) Uani 1 1 d . . .
H6A H 0.0581 0.1611 -0.0735 0.075 Uiso 1 1 calc R U .
H6B H 0.0557 0.1839 0.0085 0.075 Uiso 1 1 calc R U .
H6C H 0.0352 0.0950 -0.0170 0.075 Uiso 1 1 calc R U .
O7 O 0.40477(14) 0.24608(12) 0.00767(10) 0.0265(4) Uani 1 1 d . . .
C8 C 0.47269(18) 0.25942(16) 0.04833(15) 0.0237(5) Uani 1 1 d . . .
O9 O 0.50694(14) 0.21145(13) 0.09142(12) 0.0335(5) Uani 1 1 d . . .
C10 C 0.5122(3) 0.3412(2) 0.0421(2) 0.0511(10) Uani 1 1 d . . .
H10A H 0.4731 0.3808 0.0606 0.077 Uiso 1 1 calc R U .
H10B H 0.5202 0.3526 -0.0078 0.077 Uiso 1 1 calc R U .
H10C H 0.5690 0.3431 0.0696 0.077 Uiso 1 1 calc R U .
C11 C 0.38087(17) -0.06437(16) 0.13958(13) 0.0198(5) Uani 1 1 d . . .
H11 H 0.3801 -0.0775 0.1884 0.024 Uiso 1 1 calc R U .
C12 C 0.37014(16) 0.01397(15) 0.11684(13) 0.0174(5) Uani 1 1 d . . .
C13 C 0.35262(16) 0.08133(15) 0.16462(13) 0.0182(5) Uani 1 1 d . . .
N14 N 0.32615(14) 0.14818(12) 0.13273(11) 0.0175(4) Uani 1 1 d . . .
C15 C 0.30900(17) 0.21268(15) 0.17249(14) 0.0192(5) Uani 1 1 d . . .
C16 C 0.28748(17) 0.28551(16) 0.13567(14) 0.0225(5) Uani 1 1 d . . .
H16 H 0.2755 0.2859 0.0856 0.027 Uiso 1 1 calc R U .
C17 C 0.28464(18) 0.35322(16) 0.17316(15) 0.0247(6) Uani 1 1 d . . .
H17 H 0.2746 0.4017 0.1484 0.030 Uiso 1 1 calc R U .
C18 C 0.29618(18) 0.35460(16) 0.24884(15) 0.0234(5) Uani 1 1 d . . .
C19 C 0.30904(19) 0.42859(17) 0.28533(17) 0.0280(6) Uani 1 1 d . . .
H19 H 0.3025 0.4770 0.2598 0.034 Uiso 1 1 calc R U .
C20 C 0.33052(19) 0.42950(17) 0.35600(17) 0.0287(6) Uani 1 1 d . . .
H20 H 0.3480 0.4778 0.3787 0.034 Uiso 1 1 calc R U .
C21 C 0.32716(18) 0.35861(17) 0.39689(15) 0.0256(6) Uani 1 1 d . . .
C22 C 0.35003(19) 0.36126(19) 0.47121(17) 0.0307(6) Uani 1 1 d . . .
H22 H 0.3683 0.4099 0.4929 0.037 Uiso 1 1 calc R U .
C23 C 0.3460(2) 0.2952(2) 0.51130(16) 0.0319(7) Uani 1 1 d . . .
H23 H 0.3704 0.2953 0.5590 0.038 Uiso 1 1 calc R U .
C24 C 0.30539(19) 0.22530(18) 0.48224(15) 0.0268(6) Uani 1 1 d . . .
C25 C 0.2924(2) 0.1591(2) 0.52763(15) 0.0310(7) Uani 1 1 d . . .
H25 H 0.3175 0.1600 0.5751 0.037 Uiso 1 1 calc R U .
C26 C 0.2451(2) 0.09549(19) 0.50429(15) 0.0305(6) Uani 1 1 d . . .
H26 H 0.2416 0.0504 0.5340 0.037 Uiso 1 1 calc R U .
C27 C 0.20036(19) 0.09579(17) 0.43491(14) 0.0250(6) Uani 1 1 d . . .
C28 C 0.1406(2) 0.03459(17) 0.41500(16) 0.0297(6) Uani 1 1 d . . .
H28 H 0.1352 -0.0093 0.4458 0.036 Uiso 1 1 calc R U .
C29 C 0.0905(2) 0.03751(18) 0.35211(17) 0.0303(6) Uani 1 1 d . . .
H29 H 0.0513 -0.0044 0.3388 0.036 Uiso 1 1 calc R U .
C30 C 0.09772(19) 0.10337(17) 0.30737(16) 0.0267(6) Uani 1 1 d . . .
H30 H 0.0613 0.1068 0.2646 0.032 Uiso 1 1 calc R U .
C31 C 0.15681(18) 0.16292(16) 0.32469(15) 0.0235(5) Uani 1 1 d . . .
H31 H 0.1605 0.2067 0.2935 0.028 Uiso 1 1 calc R U .
C32 C 0.21237(17) 0.16010(16) 0.38823(14) 0.0211(5) Uani 1 1 d . . .
C33 C 0.27475(17) 0.22247(16) 0.40964(14) 0.0217(5) Uani 1 1 d . . .
C34 C 0.29997(17) 0.28611(16) 0.36425(14) 0.0209(5) Uani 1 1 d . . .
C35 C 0.30034(16) 0.28287(15) 0.28748(14) 0.0199(5) Uani 1 1 d . . .
C36 C 0.31609(16) 0.21112(15) 0.24771(13) 0.0189(5) Uani 1 1 d . . .
C37 C 0.34819(17) 0.14028(16) 0.27962(13) 0.0208(5) Uani 1 1 d . . .
H37 H 0.3576 0.1372 0.3298 0.025 Uiso 1 1 calc R U .
C38 C 0.36602(17) 0.07573(16) 0.23885(14) 0.0210(5) Uani 1 1 d . . .
H38 H 0.3871 0.0280 0.2605 0.025 Uiso 1 1 calc R U .
C51 C 0.39393(17) -0.10216(16) 0.01830(14) 0.0213(5) Uani 1 1 d . . .
H51 H 0.4008 -0.1415 -0.0168 0.026 Uiso 1 1 calc R U .
C52 C 0.38482(16) -0.02244(15) -0.00031(13) 0.0175(5) Uani 1 1 d . . .
C53 C 0.38941(16) 0.00730(15) -0.07431(13) 0.0180(5) Uani 1 1 d . . .
N54 N 0.37936(14) 0.08506(13) -0.08343(11) 0.0190(4) Uani 1 1 d . . .
C55 C 0.39308(17) 0.11720(15) -0.14805(13) 0.0194(5) Uani 1 1 d . . .
C56 C 0.3944(2) 0.20141(16) -0.15301(14) 0.0258(6) Uani 1 1 d . . .
H56 H 0.3727 0.2327 -0.1165 0.031 Uiso 1 1 calc R U .
C57 C 0.4266(2) 0.23676(16) -0.20980(14) 0.0265(6) Uani 1 1 d . . .
H57 H 0.4294 0.2929 -0.2117 0.032 Uiso 1 1 calc R U .
C58 C 0.45661(19) 0.19132(16) -0.26692(14) 0.0234(5) Uani 1 1 d . . .
C59 C 0.5084(2) 0.22828(17) -0.31705(15) 0.0284(6) Uani 1 1 d . . .
H59 H 0.5126 0.2844 -0.3188 0.034 Uiso 1 1 calc R U .
C60 C 0.55165(19) 0.18283(18) -0.36233(15) 0.0277(6) Uani 1 1 d . . .
H60 H 0.5942 0.2063 -0.3897 0.033 Uiso 1 1 calc R U .
C61 C 0.53373(18) 0.10035(17) -0.36911(14) 0.0231(5) Uani 1 1 d . . .
C62 C 0.58207(19) 0.05124(19) -0.41343(15) 0.0286(6) Uani 1 1 d . . .
H62 H 0.6301 0.0728 -0.4358 0.034 Uiso 1 1 calc R U .
C63 C 0.56022(19) -0.02569(19) -0.42386(15) 0.0290(6) Uani 1 1 d . . .
H63 H 0.5981 -0.0599 -0.4470 0.035 Uiso 1 1 calc R U .
C64 C 0.48071(19) -0.05575(17) -0.40030(14) 0.0245(6) Uani 1 1 d . . .
C65 C 0.4498(2) -0.13184(17) -0.42450(15) 0.0310(6) Uani 1 1 d . . .
H65 H 0.4887 -0.1671 -0.4455 0.037 Uiso 1 1 calc R U .
C66 C 0.3663(2) -0.15426(18) -0.41793(16) 0.0353(7) Uani 1 1 d . . .
H66 H 0.3470 -0.2052 -0.4337 0.042 Uiso 1 1 calc R U .
C67 C 0.3073(2) -0.10160(17) -0.38738(15) 0.0296(6) Uani 1 1 d . . .
C68 C 0.2167(2) -0.1190(2) -0.39359(17) 0.0391(8) Uani 1 1 d . . .
H68 H 0.1969 -0.1667 -0.4161 0.047 Uiso 1 1 calc R U .
C69 C 0.1571(2) -0.0681(2) -0.36760(18) 0.0394(8) Uani 1 1 d . . .
H69 H 0.0965 -0.0804 -0.3722 0.047 Uiso 1 1 calc R U .
C70 C 0.1863(2) 0.0024(2) -0.33408(16) 0.0316(7) Uani 1 1 d . . .
H70 H 0.1454 0.0376 -0.3156 0.038 Uiso 1 1 calc R U .
C71 C 0.27413(18) 0.02069(17) -0.32797(14) 0.0239(5) Uani 1 1 d . . .
H71 H 0.2927 0.0685 -0.3050 0.029 Uiso 1 1 calc R U .
C72 C 0.33743(18) -0.02963(16) -0.35488(13) 0.0218(5) Uani 1 1 d . . .
C73 C 0.42868(17) -0.00799(16) -0.35898(13) 0.0201(5) Uani 1 1 d . . .
C74 C 0.46596(17) 0.06601(16) -0.33204(13) 0.0200(5) Uani 1 1 d . . .
C75 C 0.44091(16) 0.10893(15) -0.27047(13) 0.0184(5) Uani 1 1 d . . .
C76 C 0.41378(16) 0.07024(15) -0.20684(13) 0.0178(5) Uani 1 1 d . . .
C77 C 0.41856(17) -0.01225(15) -0.19568(13) 0.0192(5) Uani 1 1 d . . .
H77 H 0.4290 -0.0464 -0.2341 0.023 Uiso 1 1 calc R U .
C78 C 0.40824(17) -0.04376(15) -0.12981(13) 0.0199(5) Uani 1 1 d . . .
H78 H 0.4138 -0.0992 -0.1219 0.024 Uiso 1 1 calc R U .
C101 C 0.1688(4) 0.9614(3) 0.8508(2) 0.0748(16) Uani 1 1 d . . .
H101 H 0.1868 1.0055 0.8207 0.090 Uiso 1 1 calc R U .
H102 H 0.1951 0.9704 0.8996 0.090 Uiso 1 1 calc R U .
Cl1 Cl 0.05436(10) 0.96024(9) 0.85123(9) 0.0897(5) Uani 1 1 d . . .
Cl2 Cl 0.20759(9) 0.87218(8) 0.81860(6) 0.0714(4) Uani 1 1 d . . .
C111 C 0.0873(3) 0.2390(2) 0.7457(2) 0.0493(9) Uani 1 1 d . . .
H111 H 0.0775 0.2567 0.6958 0.059 Uiso 1 1 calc R U .
H112 H 0.0750 0.2842 0.7768 0.059 Uiso 1 1 calc R U .
Cl11 Cl 0.01721(8) 0.15983(9) 0.76123(8) 0.0764(4) Uani 1 1 d . . .
Cl12 Cl 0.19585(8) 0.20866(10) 0.76279(11) 0.1014(6) Uani 1 1 d . . .

loop_
_atom_site_aniso_label
_atom_site_aniso_U_11
_atom_site_aniso_U_22
_atom_site_aniso_U_33
_atom_site_aniso_U_23
_atom_site_aniso_U_13
_atom_site_aniso_U_12
Zn1 0.02106(16) 0.01643(15) 0.01724(15) 0.00203(11) -0.00064(11) 0.00113(11)
C1 0.0236(13) 0.0175(12) 0.0246(13) 0.0046(10) 0.0022(10) 0.0023(10)
N2 0.0165(10) 0.0187(10) 0.0156(10) 0.0016(8) 0.0000(8) 0.0012(8)
O3 0.0232(10) 0.0238(10) 0.0320(11) 0.0053(8) -0.0014(8) 0.0017(8)
C4 0.0254(14) 0.0271(14) 0.0296(15) 0.0037(11) -0.0026(11) 0.0013(11)
O5 0.0334(12) 0.0248(11) 0.0654(16) 0.0100(11) -0.0100(11) -0.0029(9)
C6 0.0246(16) 0.040(2) 0.083(3) 0.0070(19) -0.0035(17) -0.0012(14)
O7 0.0343(11) 0.0239(10) 0.0212(9) 0.0018(8) 0.0017(8) -0.0072(8)
C8 0.0231(13) 0.0221(13) 0.0269(13) -0.0005(10) 0.0079(11) 0.0025(10)
O9 0.0333(11) 0.0285(11) 0.0378(12) 0.0015(9) -0.0025(9) 0.0072(9)
C10 0.047(2) 0.0352(19) 0.069(3) 0.0095(17) -0.0095(19) -0.0181(16)
C11 0.0199(12) 0.0230(13) 0.0166(11) 0.0036(10) 0.0014(9) 0.0006(10)
C12 0.0160(11) 0.0204(12) 0.0155(11) 0.0008(9) -0.0007(9) -0.0001(9)
C13 0.0172(11) 0.0193(12) 0.0183(12) -0.0004(9) 0.0017(9) 0.0001(9)
N14 0.0191(10) 0.0165(10) 0.0167(10) 0.0024(8) 0.0010(8) 0.0010(8)
C15 0.0195(12) 0.0184(12) 0.0196(12) 0.0021(9) 0.0015(9) 0.0010(9)
C16 0.0234(13) 0.0224(13) 0.0219(12) 0.0051(10) 0.0035(10) 0.0035(10)
C17 0.0254(13) 0.0201(13) 0.0293(14) 0.0077(11) 0.0068(11) 0.0028(10)
C18 0.0214(13) 0.0199(13) 0.0297(14) 0.0004(11) 0.0078(10) 0.0020(10)
C19 0.0282(14) 0.0187(13) 0.0383(16) -0.0010(11) 0.0110(12) -0.0001(11)
C20 0.0241(14) 0.0231(14) 0.0396(16) -0.0091(12) 0.0069(12) -0.0038(11)
C21 0.0202(13) 0.0287(14) 0.0283(14) -0.0064(11) 0.0049(11) -0.0003(11)
C22 0.0252(14) 0.0347(16) 0.0322(15) -0.0153(13) 0.0013(12) 0.0009(12)
C23 0.0294(15) 0.0440(18) 0.0217(14) -0.0097(12) -0.0025(11) 0.0059(13)
C24 0.0253(14) 0.0347(16) 0.0202(13) -0.0047(11) 0.0011(10) 0.0073(11)
C25 0.0338(15) 0.0451(18) 0.0141(12) 0.0002(12) 0.0017(11) 0.0118(13)
C26 0.0358(16) 0.0356(16) 0.0209(13) 0.0082(12) 0.0083(12) 0.0095(13)
C27 0.0269(14) 0.0274(14) 0.0215(13) 0.0023(11) 0.0079(11) 0.0069(11)
C28 0.0359(16) 0.0236(14) 0.0312(15) 0.0047(11) 0.0118(12) 0.0038(12)
C29 0.0295(15) 0.0230(14) 0.0394(17) -0.0019(12) 0.0079(12) -0.0018(11)
C30 0.0243(13) 0.0266(14) 0.0286(14) -0.0013(11) -0.0008(11) 0.0026(11)
C31 0.0246(13) 0.0236(13) 0.0228(13) 0.0013(10) 0.0044(10) 0.0035(10)
C32 0.0222(12) 0.0242(13) 0.0175(12) 0.0004(10) 0.0051(10) 0.0061(10)
C33 0.0223(13) 0.0242(13) 0.0190(12) -0.0018(10) 0.0044(10) 0.0069(10)
C34 0.0168(12) 0.0234(13) 0.0228(13) -0.0036(10) 0.0025(10) 0.0028(10)
C35 0.0172(12) 0.0198(12) 0.0230(12) -0.0006(10) 0.0027(9) 0.0006(9)
C36 0.0171(11) 0.0202(12) 0.0196(12) -0.0002(10) 0.0028(9) 0.0001(9)
C37 0.0233(13) 0.0246(13) 0.0148(11) 0.0020(10) 0.0027(9) 0.0035(10)
C38 0.0242(13) 0.0201(12) 0.0185(12) 0.0036(10) 0.0008(10) 0.0038(10)
C51 0.0238(13) 0.0202(13) 0.0200(12) 0.0004(10) 0.0025(10) 0.0018(10)
C52 0.0145(11) 0.0210(12) 0.0167(11) 0.0012(9) -0.0005(9) 0.0007(9)
C53 0.0174(11) 0.0186(12) 0.0176(12) 0.0006(9) -0.0002(9) 0.0000(9)
N54 0.0216(11) 0.0188(10) 0.0165(10) 0.0004(8) 0.0001(8) 0.0029(8)
C55 0.0199(12) 0.0202(12) 0.0176(12) 0.0011(9) -0.0018(9) 0.0013(10)
C56 0.0359(15) 0.0212(13) 0.0201(13) -0.0001(10) 0.0014(11) 0.0051(11)
C57 0.0386(16) 0.0180(13) 0.0219(13) 0.0002(10) -0.0035(11) -0.0001(11)
C58 0.0300(14) 0.0195(13) 0.0198(12) 0.0028(10) -0.0035(10) -0.0018(10)
C59 0.0361(16) 0.0213(13) 0.0271(14) 0.0031(11) -0.0024(12) -0.0080(11)
C60 0.0281(14) 0.0315(15) 0.0232(13) 0.0058(11) 0.0007(11) -0.0084(12)
C61 0.0231(13) 0.0288(14) 0.0168(12) 0.0035(10) -0.0021(10) -0.0014(11)
C62 0.0244(14) 0.0431(17) 0.0186(13) 0.0062(12) 0.0031(10) 0.0003(12)
C63 0.0286(14) 0.0403(17) 0.0184(13) 0.0028(12) 0.0042(11) 0.0103(12)
C64 0.0303(14) 0.0273(14) 0.0153(12) 0.0016(10) -0.0010(10) 0.0037(11)
C65 0.0494(19) 0.0236(14) 0.0199(13) -0.0027(11) 0.0014(12) 0.0059(13)
C66 0.057(2) 0.0231(15) 0.0250(14) -0.0032(11) 0.0002(14) -0.0043(14)
C67 0.0426(17) 0.0240(14) 0.0219(13) 0.0022(11) -0.0006(12) -0.0094(12)
C68 0.049(2) 0.0370(17) 0.0299(16) 0.0006(13) -0.0029(14) -0.0245(15)
C69 0.0319(16) 0.052(2) 0.0341(17) 0.0065(15) -0.0012(13) -0.0214(15)
C70 0.0276(15) 0.0433(18) 0.0242(14) 0.0064(13) 0.0027(11) -0.0056(13)
C71 0.0245(13) 0.0303(14) 0.0164(12) 0.0027(10) -0.0005(10) -0.0043(11)
C72 0.0273(13) 0.0236(13) 0.0141(11) 0.0043(10) -0.0015(10) -0.0042(10)
C73 0.0250(13) 0.0214(12) 0.0136(11) 0.0020(9) 0.0007(9) 0.0016(10)
C74 0.0199(12) 0.0214(12) 0.0182(12) 0.0025(10) -0.0015(9) 0.0003(10)
C75 0.0196(12) 0.0186(12) 0.0164(11) 0.0011(9) -0.0019(9) -0.0010(9)
C76 0.0180(11) 0.0186(12) 0.0162(11) 0.0017(9) -0.0028(9) 0.0005(9)
C77 0.0236(12) 0.0177(12) 0.0159(11) -0.0023(9) -0.0018(9) 0.0004(10)
C78 0.0241(13) 0.0163(11) 0.0192(12) 0.0009(9) -0.0004(10) 0.0024(10)
C101 0.103(4) 0.084(4) 0.036(2) 0.001(2) 0.001(2) -0.058(3)
Cl1 0.0912(10) 0.0701(8) 0.0993(10) -0.0038(7) -0.0487(8) -0.0137(7)
Cl2 0.0830(8) 0.0911(9) 0.0398(5) 0.0029(5) 0.0030(5) -0.0479(7)
C111 0.054(2) 0.048(2) 0.045(2) -0.0009(17) -0.0097(17) 0.0028(18)
Cl11 0.0495(6) 0.0911(9) 0.0905(9) 0.0056(7) 0.0175(6) -0.0135(6)
Cl12 0.0388(6) 0.0997(11) 0.1644(17) -0.0365(11) -0.0007(8) -0.0043(6)

loop_
_atom_type_symbol
_atom_type_description
_atom_type_scat_dispersion_real
_atom_type_scat_dispersion_imag
_atom_type_scat_source
C C 0.0033 0.0016 'International Tables Vol C Tables 4.2.6.8 and 6.1.1.4'
H H 0.0000 0.0000 'International Tables Vol C Tables 4.2.6.8 and 6.1.1.4'
N N 0.0061 0.0033 'International Tables Vol C Tables 4.2.6.8 and 6.1.1.4'
O O 0.0106 0.0060 'International Tables Vol C Tables 4.2.6.8 and 6.1.1.4'
Cl Cl 0.1484 0.1585 'International Tables Vol C Tables 4.2.6.8 and 6.1.1.4'
Zn Zn 0.2839 1.4301 'International Tables Vol C Tables 4.2.6.8 and 6.1.1.4'

loop_
_geom_angle_atom_site_label_1
_geom_angle_atom_site_label_2
_geom_angle_atom_site_label_3
_geom_angle
_geom_angle_site_symmetry_1
_geom_angle_site_symmetry_3
O3 Zn1 O7 101.63(9) . .
O3 Zn1 N2 123.66(8) . .
O7 Zn1 N2 134.66(9) . .
O3 Zn1 N14 96.93(8) . .
O7 Zn1 N14 98.53(8) . .
N2 Zn1 N14 75.86(8) . .
O3 Zn1 N54 101.29(8) . .
O7 Zn1 N54 99.27(8) . .
N2 Zn1 N54 75.61(8) . .
N14 Zn1 N54 151.31(8) . .
C11 C1 C51 119.9(2) . .
C11 C1 H1 120.1 . .
C51 C1 H1 120.1 . .
C52 N2 C12 120.8(2) . .
C52 N2 Zn1 119.09(16) . .
C12 N2 Zn1 119.39(17) . .
C4 O3 Zn1 111.68(18) . .
O5 C4 O3 123.7(3) . .
O5 C4 C6 119.8(3) . .
O3 C4 C6 116.5(3) . .
C4 C6 H6A 109.5 . .
C4 C6 H6B 109.5 . .
H6A C6 H6B 109.5 . .
C4 C6 H6C 109.5 . .
H6A C6 H6C 109.5 . .
H6B C6 H6C 109.5 . .
C8 O7 Zn1 120.16(18) . .
O9 C8 O7 124.9(3) . .
O9 C8 C10 119.6(3) . .
O7 C8 C10 115.5(3) . .
C8 C10 H10A 109.5 . .
C8 C10 H10B 109.5 . .
H10A C10 H10B 109.5 . .
C8 C10 H10C 109.5 . .
H10A C10 H10C 109.5 . .
H10B C10 H10C 109.5 . .
C1 C11 C12 118.6(2) . .
C1 C11 H11 120.7 . .
C12 C11 H11 120.7 . .
N2 C12 C11 121.0(2) . .
N2 C12 C13 115.0(2) . .
C11 C12 C13 124.0(2) . .
N14 C13 C38 121.8(2) . .
N14 C13 C12 115.9(2) . .
C38 C13 C12 122.3(2) . .
C13 N14 C15 119.6(2) . .
C13 N14 Zn1 112.74(16) . .
C15 N14 Zn1 126.53(16) . .
N14 C15 C36 122.4(2) . .
N14 C15 C16 117.6(2) . .
C36 C15 C16 119.9(2) . .
C17 C16 C15 119.1(2) . .
C17 C16 H16 120.5 . .
C15 C16 H16 120.5 . .
C16 C17 C18 122.3(2) . .
C16 C17 H17 118.9 . .
C18 C17 H17 118.9 . .
C35 C18 C17 120.1(2) . .
C35 C18 C19 119.9(3) . .
C17 C18 C19 119.9(3) . .
C20 C19 C18 120.0(3) . .
C20 C19 H19 120.0 . .
C18 C19 H19 120.0 . .
C19 C20 C21 120.6(3) . .
C19 C20 H20 119.7 . .
C21 C20 H20 119.7 . .
C34 C21 C22 119.9(3) . .
C34 C21 C20 120.6(3) . .
C22 C21 C20 119.5(3) . .
C23 C22 C21 120.6(3) . .
C23 C22 H22 119.7 . .
C21 C22 H22 119.7 . .
C22 C23 C24 120.3(3) . .
C22 C23 H23 119.9 . .
C24 C23 H23 119.9 . .
C33 C24 C23 120.3(3) . .
C33 C24 C25 120.2(3) . .
C23 C24 C25 119.4(3) . .
C26 C25 C24 121.4(3) . .
C26 C25 H25 119.3 . .
C24 C25 H25 119.3 . .
C25 C26 C27 120.3(3) . .
C25 C26 H26 119.9 . .
C27 C26 H26 119.9 . .
C28 C27 C32 120.4(3) . .
C28 C27 C26 119.8(3) . .
C32 C27 C26 119.7(3) . .
C29 C28 C27 121.1(3) . .
C29 C28 H28 119.5 . .
C27 C28 H28 119.5 . .
C28 C29 C30 119.1(3) . .
C28 C29 H29 120.4 . .
C30 C29 H29 120.4 . .
C31 C30 C29 121.0(3) . .
C31 C30 H30 119.5 . .
C29 C30 H30 119.5 . .
C30 C31 C32 121.3(3) . .
C30 C31 H31 119.4 . .
C32 C31 H31 119.4 . .
C27 C32 C31 117.0(3) . .
C27 C32 C33 119.5(2) . .
C31 C32 C33 123.3(2) . .
C24 C33 C34 117.7(3) . .
C24 C33 C32 117.1(2) . .
C34 C33 C32 124.8(2) . .
C21 C34 C33 117.8(2) . .
C21 C34 C35 116.3(2) . .
C33 C34 C35 125.9(2) . .
C18 C35 C34 118.7(2) . .
C18 C35 C36 116.7(2) . .
C34 C35 C36 124.1(2) . .
C37 C36 C15 116.2(2) . .
C37 C36 C35 123.4(2) . .
C15 C36 C35 120.0(2) . .
C38 C37 C36 120.7(2) . .
C38 C37 H37 119.7 . .
C36 C37 H37 119.7 . .
C37 C38 C13 119.1(2) . .
C37 C38 H38 120.5 . .
C13 C38 H38 120.5 . .
C1 C51 C52 118.3(2) . .
C1 C51 H51 120.8 . .
C52 C51 H51 120.8 . .
N2 C52 C51 121.3(2) . .
N2 C52 C53 115.3(2) . .
C51 C52 C53 123.3(2) . .
N54 C53 C78 122.5(2) . .
N54 C53 C52 116.1(2) . .
C78 C53 C52 121.4(2) . .
C53 N54 C55 118.9(2) . .
C53 N54 Zn1 112.25(16) . .
C55 N54 Zn1 128.89(17) . .
N54 C55 C76 122.4(2) . .
N54 C55 C56 117.3(2) . .
C76 C55 C56 120.0(2) . .
C57 C56 C55 120.0(3) . .
C57 C56 H56 120.0 . .
C55 C56 H56 120.0 . .
C56 C57 C58 121.4(3) . .
C56 C57 H57 119.3 . .
C58 C57 H57 119.3 . .
C75 C58 C59 120.1(3) . .
C75 C58 C57 120.1(2) . .
C59 C58 C57 119.7(3) . .
C60 C59 C58 119.7(3) . .
C60 C59 H59 120.2 . .
C58 C59 H59 120.2 . .
C59 C60 C61 120.6(3) . .
C59 C60 H60 119.7 . .
C61 C60 H60 119.7 . .
C74 C61 C60 119.9(3) . .
C74 C61 C62 119.0(3) . .
C60 C61 C62 121.1(3) . .
C63 C62 C61 120.6(3) . .
C63 C62 H62 119.7 . .
C61 C62 H62 119.7 . .
C62 C63 C64 120.4(3) . .
C62 C63 H63 119.8 . .
C64 C63 H63 119.8 . .
C73 C64 C63 120.2(3) . .
C73 C64 C65 120.1(3) . .
C63 C64 C65 119.4(3) . .
C66 C65 C64 121.0(3) . .
C66 C65 H65 119.5 . .
C64 C65 H65 119.5 . .
C65 C66 C67 120.0(3) . .
C65 C66 H66 120.0 . .
C67 C66 H66 120.0 . .
C68 C67 C66 119.2(3) . .
C68 C67 C72 119.9(3) . .
C66 C67 C72 120.8(3) . .
C69 C68 C67 121.1(3) . .
C69 C68 H68 119.5 . .
C67 C68 H68 119.5 . .
C68 C69 C70 119.6(3) . .
C68 C69 H69 120.2 . .
C70 C69 H69 120.2 . .
C71 C70 C69 120.2(3) . .
C71 C70 H70 119.9 . .
C69 C70 H70 119.9 . .
C70 C71 C72 121.9(3) . .
C70 C71 H71 119.0 . .
C72 C71 H71 119.0 . .
C71 C72 C67 117.3(3) . .
C71 C72 C73 124.0(2) . .
C67 C72 C73 118.3(3) . .
C64 C73 C74 117.5(2) . .
C64 C73 C72 118.2(2) . .
C74 C73 C72 123.6(2) . .
C61 C74 C75 116.2(2) . .
C61 C74 C73 117.5(2) . .
C75 C74 C73 126.3(2) . .
C58 C75 C74 118.5(2) . .
C58 C75 C76 117.4(2) . .
C74 C75 C76 123.3(2) . .
C77 C76 C55 116.5(2) . .
C77 C76 C75 123.5(2) . .
C55 C76 C75 119.4(2) . .
C78 C77 C76 120.6(2) . .
C78 C77 H77 119.7 . .
C76 C77 H77 119.7 . .
C77 C78 C53 118.9(2) . .
C77 C78 H78 120.5 . .
C53 C78 H78 120.5 . .
Cl2 C101 Cl1 111.1(2) . .
Cl2 C101 H101 109.4 . .
Cl1 C101 H101 109.4 . .
Cl2 C101 H102 109.4 . .
Cl1 C101 H102 109.4 . .
H101 C101 H102 108.0 . .
Cl12 C111 Cl11 109.4(2) . .
Cl12 C111 H111 109.8 . .
Cl11 C111 H111 109.8 . .
Cl12 C111 H112 109.8 . .
Cl11 C111 H112 109.8 . .
H111 C111 H112 108.2 . .

loop_
_geom_bond_atom_site_label_1
_geom_bond_atom_site_label_2
_geom_bond_distance
_geom_bond_site_symmetry_2
Zn1 O3 1.9657(19) .
Zn1 O7 1.9684(19) .
Zn1 N2 2.057(2) .
Zn1 N14 2.242(2) .
Zn1 N54 2.258(2) .
C1 C11 1.387(4) .
C1 C51 1.390(4) .
C1 H1 0.9500 .
N2 C52 1.337(3) .
N2 C12 1.339(3) .
O3 C4 1.273(4) .
C4 O5 1.237(4) .
C4 C6 1.515(4) .
C6 H6A 0.9800 .
C6 H6B 0.9800 .
C6 H6C 0.9800 .
O7 C8 1.267(3) .
C8 O9 1.237(3) .
C8 C10 1.516(4) .
C10 H10A 0.9800 .
C10 H10B 0.9800 .
C10 H10C 0.9800 .
C11 C12 1.397(4) .
C11 H11 0.9500 .
C12 C13 1.489(3) .
C13 N14 1.328(3) .
C13 C38 1.406(3) .
N14 C15 1.360(3) .
C15 C36 1.418(3) .
C15 C16 1.439(3) .
C16 C17 1.347(4) .
C16 H16 0.9500 .
C17 C18 1.429(4) .
C17 H17 0.9500 .
C18 C35 1.413(4) .
C18 C19 1.433(4) .
C19 C20 1.352(4) .
C19 H19 0.9500 .
C20 C21 1.428(4) .
C20 H20 0.9500 .
C21 C34 1.419(4) .
C21 C22 1.423(4) .
C22 C23 1.353(5) .
C22 H22 0.9500 .
C23 C24 1.425(4) .
C23 H23 0.9500 .
C24 C33 1.417(4) .
C24 C25 1.432(4) .
C25 C26 1.351(5) .
C25 H25 0.9500 .
C26 C27 1.434(4) .
C26 H26 0.9500 .
C27 C28 1.413(4) .
C27 C32 1.420(4) .
C28 C29 1.367(5) .
C28 H28 0.9500 .
C29 C30 1.407(4) .
C29 H29 0.9500 .
C30 C31 1.377(4) .
C30 H30 0.9500 .
C31 C32 1.420(4) .
C31 H31 0.9500 .
C32 C33 1.459(4) .
C33 C34 1.446(4) .
C34 C35 1.453(4) .
C35 C36 1.456(4) .
C36 C37 1.411(4) .
C37 C38 1.374(4) .
C37 H37 0.9500 .
C38 H38 0.9500 .
C51 C52 1.395(4) .
C51 H51 0.9500 .
C52 C53 1.493(3) .
C53 N54 1.331(3) .
C53 C78 1.405(4) .
N54 C55 1.368(3) .
C55 C76 1.421(4) .
C55 C56 1.425(4) .
C56 C57 1.354(4) .
C56 H56 0.9500 .
C57 C58 1.429(4) .
C57 H57 0.9500 .
C58 C75 1.412(4) .
C58 C59 1.426(4) .
C59 C60 1.360(4) .
C59 H59 0.9500 .
C60 C61 1.423(4) .
C60 H60 0.9500 .
C61 C74 1.421(4) .
C61 C62 1.426(4) .
C62 C63 1.352(5) .
C62 H62 0.9500 .
C63 C64 1.424(4) .
C63 H63 0.9500 .
C64 C73 1.411(4) .
C64 C65 1.432(4) .
C65 C66 1.351(5) .
C65 H65 0.9500 .
C66 C67 1.423(5) .
C66 H66 0.9500 .
C67 C68 1.417(5) .
C67 C72 1.423(4) .
C68 C69 1.373(5) .
C68 H68 0.9500 .
C69 C70 1.406(5) .
C69 H69 0.9500 .
C70 C71 1.379(4) .
C70 H70 0.9500 .
C71 C72 1.414(4) .
C71 H71 0.9500 .
C72 C73 1.455(4) .
C73 C74 1.450(4) .
C74 C75 1.448(4) .
C75 C76 1.457(3) .
C76 C77 1.410(4) .
C77 C78 1.374(4) .
C77 H77 0.9500 .
C78 H78 0.9500 .
C101 Cl2 1.745(6) .
C101 Cl1 1.758(6) .
C101 H101 0.9900 .
C101 H102 0.9900 .
C111 Cl12 1.749(4) .
C111 Cl11 1.755(4) .
C111 H111 0.9900 .
C111 H112 0.9900 .

loop_
_geom_torsion_atom_site_label_1
_geom_torsion_atom_site_label_2
_geom_torsion_atom_site_label_3
_geom_torsion_atom_site_label_4
_geom_torsion
_geom_torsion_site_symmetry_1
_geom_torsion_site_symmetry_2
_geom_torsion_site_symmetry_3
_geom_torsion_site_symmetry_4
Zn1 O3 C4 O5 -7.6(4) . . . .
Zn1 O3 C4 C6 172.0(3) . . . .
Zn1 O7 C8 O9 5.0(4) . . . .
Zn1 O7 C8 C10 -174.6(2) . . . .
C51 C1 C11 C12 0.2(4) . . . .
C52 N2 C12 C11 1.4(4) . . . .
Zn1 N2 C12 C11 171.50(18) . . . .
C52 N2 C12 C13 -177.2(2) . . . .
Zn1 N2 C12 C13 -7.1(3) . . . .
C1 C11 C12 N2 -1.6(4) . . . .
C1 C11 C12 C13 176.9(2) . . . .
N2 C12 C13 N14 12.2(3) . . . .
C11 C12 C13 N14 -166.4(2) . . . .
N2 C12 C13 C38 -165.7(2) . . . .
C11 C12 C13 C38 15.7(4) . . . .
C38 C13 N14 C15 -1.9(4) . . . .
C12 C13 N14 C15 -179.8(2) . . . .
C38 C13 N14 Zn1 167.0(2) . . . .
C12 C13 N14 Zn1 -10.9(3) . . . .
C13 N14 C15 C36 -1.7(4) . . . .
Zn1 N14 C15 C36 -168.88(18) . . . .
C13 N14 C15 C16 175.0(2) . . . .
Zn1 N14 C15 C16 7.8(3) . . . .
N14 C15 C16 C17 -168.9(2) . . . .
C36 C15 C16 C17 7.9(4) . . . .
C15 C16 C17 C18 -4.5(4) . . . .
C16 C17 C18 C35 -7.9(4) . . . .
C16 C17 C18 C19 168.2(3) . . . .
C35 C18 C19 C20 4.1(4) . . . .
C17 C18 C19 C20 -171.9(3) . . . .
C18 C19 C20 C21 -10.0(4) . . . .
C19 C20 C21 C34 -0.9(4) . . . .
C19 C20 C21 C22 -179.9(3) . . . .
C34 C21 C22 C23 -0.1(4) . . . .
C20 C21 C22 C23 178.9(3) . . . .
C21 C22 C23 C24 -10.4(4) . . . .
C22 C23 C24 C33 4.8(4) . . . .
C22 C23 C24 C25 -172.5(3) . . . .
C33 C24 C25 C26 -5.2(4) . . . .
C23 C24 C25 C26 172.1(3) . . . .
C24 C25 C26 C27 -5.5(4) . . . .
C25 C26 C27 C28 -170.3(3) . . . .
C25 C26 C27 C32 5.9(4) . . . .
C32 C27 C28 C29 -2.9(4) . . . .
C26 C27 C28 C29 173.3(3) . . . .
C27 C28 C29 C30 -1.1(4) . . . .
C28 C29 C30 C31 2.6(4) . . . .
C29 C30 C31 C32 -0.1(4) . . . .
C28 C27 C32 C31 5.2(4) . . . .
C26 C27 C32 C31 -170.9(2) . . . .
C28 C27 C32 C33 -179.7(2) . . . .
C26 C27 C32 C33 4.2(4) . . . .
C30 C31 C32 C27 -3.8(4) . . . .
C30 C31 C32 C33 -178.7(3) . . . .
C23 C24 C33 C34 10.9(4) . . . .
C25 C24 C33 C34 -171.7(2) . . . .
C23 C24 C33 C32 -162.5(3) . . . .
C25 C24 C33 C32 14.8(4) . . . .
C27 C32 C33 C24 -14.2(4) . . . .
C31 C32 C33 C24 160.6(3) . . . .
C27 C32 C33 C34 172.8(2) . . . .
C31 C32 C33 C34 -12.4(4) . . . .
C22 C21 C34 C33 15.8(4) . . . .
C20 C21 C34 C33 -163.2(2) . . . .
C22 C21 C34 C35 -164.1(2) . . . .
C20 C21 C34 C35 16.9(4) . . . .
C24 C33 C34 C21 -20.8(4) . . . .
C32 C33 C34 C21 152.1(3) . . . .
C24 C33 C34 C35 159.0(3) . . . .
C32 C33 C34 C35 -28.1(4) . . . .
C17 C18 C35 C34 -171.6(2) . . . .
C19 C18 C35 C34 12.3(4) . . . .
C17 C18 C35 C36 16.1(4) . . . .
C19 C18 C35 C36 -160.0(2) . . . .
C21 C34 C35 C18 -22.3(4) . . . .
C33 C34 C35 C18 157.9(3) . . . .
C21 C34 C35 C36 149.4(3) . . . .
C33 C34 C35 C36 -30.4(4) . . . .
N14 C15 C36 C37 4.4(4) . . . .
C16 C15 C36 C37 -172.2(2) . . . .
N14 C15 C36 C35 177.5(2) . . . .
C16 C15 C36 C35 0.9(4) . . . .
C18 C35 C36 C37 159.9(3) . . . .
C34 C35 C36 C37 -11.9(4) . . . .
C18 C35 C36 C15 -12.6(4) . . . .
C34 C35 C36 C15 175.5(2) . . . .
C15 C36 C37 C38 -3.8(4) . . . .
C35 C36 C37 C38 -176.6(2) . . . .
C36 C37 C38 C13 0.6(4) . . . .
N14 C13 C38 C37 2.4(4) . . . .
C12 C13 C38 C37 -179.8(2) . . . .
C11 C1 C51 C52 1.3(4) . . . .
C12 N2 C52 C51 0.1(4) . . . .
Zn1 N2 C52 C51 -169.98(19) . . . .
C12 N2 C52 C53 -178.4(2) . . . .
Zn1 N2 C52 C53 11.5(3) . . . .
C1 C51 C52 N2 -1.5(4) . . . .
C1 C51 C52 C53 176.9(2) . . . .
N2 C52 C53 N54 -1.6(3) . . . .
C51 C52 C53 N54 179.9(2) . . . .
N2 C52 C53 C78 174.9(2) . . . .
C51 C52 C53 C78 -3.6(4) . . . .
C78 C53 N54 C55 -4.1(4) . . . .
C52 C53 N54 C55 172.4(2) . . . .
C78 C53 N54 Zn1 175.85(19) . . . .
C52 C53 N54 Zn1 -7.7(3) . . . .
C53 N54 C55 C76 2.9(4) . . . .
Zn1 N54 C55 C76 -176.97(18) . . . .
C53 N54 C55 C56 -171.0(2) . . . .
Zn1 N54 C55 C56 9.1(3) . . . .
N54 C55 C56 C57 165.2(3) . . . .
C76 C55 C56 C57 -8.9(4) . . . .
C55 C56 C57 C58 2.5(4) . . . .
C56 C57 C58 C75 9.7(4) . . . .
C56 C57 C58 C59 -165.3(3) . . . .
C75 C58 C59 C60 -8.4(4) . . . .
C57 C58 C59 C60 166.6(3) . . . .
C58 C59 C60 C61 11.4(4) . . . .
C59 C60 C61 C74 4.3(4) . . . .
C59 C60 C61 C62 -176.5(3) . . . .
C74 C61 C62 C63 4.3(4) . . . .
C60 C61 C62 C63 -174.9(3) . . . .
C61 C62 C63 C64 10.1(4) . . . .
C62 C63 C64 C73 -7.0(4) . . . .
C62 C63 C64 C65 167.0(3) . . . .
C73 C64 C65 C66 10.2(4) . . . .
C63 C64 C65 C66 -163.8(3) . . . .
C64 C65 C66 C67 0.8(5) . . . .
C65 C66 C67 C68 167.5(3) . . . .
C65 C66 C67 C72 -8.5(4) . . . .
C66 C67 C68 C69 -177.1(3) . . . .
C72 C67 C68 C69 -1.1(5) . . . .
C67 C68 C69 C70 -0.2(5) . . . .
C68 C69 C70 C71 0.7(5) . . . .
C69 C70 C71 C72 0.2(4) . . . .
C70 C71 C72 C67 -1.5(4) . . . .
C70 C71 C72 C73 170.8(3) . . . .
C68 C67 C72 C71 1.9(4) . . . .
C66 C67 C72 C71 177.9(3) . . . .
C68 C67 C72 C73 -170.8(3) . . . .
C66 C67 C72 C73 5.2(4) . . . .
C63 C64 C73 C74 -10.1(4) . . . .
C65 C64 C73 C74 175.9(2) . . . .
C63 C64 C73 C72 160.9(2) . . . .
C65 C64 C73 C72 -13.1(4) . . . .
C71 C72 C73 C64 -166.6(2) . . . .
C67 C72 C73 C64 5.5(4) . . . .
C71 C72 C73 C74 3.7(4) . . . .
C67 C72 C73 C74 175.9(2) . . . .
C60 C61 C74 C75 -22.1(4) . . . .
C62 C61 C74 C75 158.7(2) . . . .
C60 C61 C74 C73 157.9(2) . . . .
C62 C61 C74 C73 -21.3(4) . . . .
C64 C73 C74 C61 23.9(3) . . . .
C72 C73 C74 C61 -146.5(3) . . . .
C64 C73 C74 C75 -156.1(3) . . . .
C72 C73 C74 C75 33.5(4) . . . .
C59 C58 C75 C74 -9.9(4) . . . .
C57 C58 C75 C74 175.1(2) . . . .
C59 C58 C75 C76 160.2(2) . . . .
C57 C58 C75 C76 -14.8(4) . . . .
C61 C74 C75 C58 24.6(3) . . . .
C73 C74 C75 C58 -155.4(3) . . . .
C61 C74 C75 C76 -144.9(2) . . . .
C73 C74 C75 C76 35.1(4) . . . .
N54 C55 C76 C77 0.8(4) . . . .
C56 C55 C76 C77 174.6(2) . . . .
N54 C55 C76 C75 -170.4(2) . . . .
C56 C55 C76 C75 3.3(4) . . . .
C58 C75 C76 C77 -162.2(2) . . . .
C74 C75 C76 C77 7.4(4) . . . .
C58 C75 C76 C55 8.3(4) . . . .
C74 C75 C76 C55 177.9(2) . . . .
C55 C76 C77 C78 -3.5(4) . . . .
C75 C76 C77 C78 167.4(2) . . . .
C76 C77 C78 C53 2.5(4) . . . .
N54 C53 C78 C77 1.4(4) . . . .
C52 C53 C78 C77 -174.9(2) . . . .
